data_7044744
loop_
_publ_author_name
'Elias Jesu Packiam, D.'
'Vidyasagar, Kanamaluru'

_publ_section_title
;
 Syntheses and characterization of phosphonates and diphosphonates of
 molybdenum, A4[(MoO3)5(O3PR)2]&#x00B7;xH2O, A2[Mo2O5(O3PR)2] and
 A2[Mo2O5(O3P-R-PO3)] (A = K, Rb, Cs, Tl, NH4)
;
_journal_name_full 'Dalton Transactions'
_journal_paper_doi 10.1039/C7DT03012F
_journal_year 2017
_chemical_formula_moiety 'C4 H8 Mo2 O11 P2 Rb2'
_chemical_formula_sum 'C4 H8 Mo2 O11 P2 Rb2'
_chemical_formula_weight 656.86
_chemical_name_systematic
;
 ?
;
_space_group_IT_number 140
_space_group_name_Hall '-I 4 2c'
_symmetry_cell_setting tetragonal
_symmetry_space_group_name_Hall '-I 4 2c'
_symmetry_space_group_name_H-M 'I 4/m c m'
_atom_sites_solution_hydrogens none
_atom_sites_solution_primary direct
_atom_sites_solution_secondary difmap
_audit_creation_method SHELXL-97
_audit_update_record
;
2017-08-14 deposited with the CCDC.
2017-11-06 downloaded from the CCDC.
;
_cell_angle_alpha 90.00
_cell_angle_beta 90.00
_cell_angle_gamma 90.00
_cell_formula_units_Z 8
_cell_length_a 9.8278(6)
_cell_length_b 9.8278(6)
_cell_length_c 29.6603(17)
_cell_measurement_reflns_used 883
_cell_measurement_temperature 293(2)
_cell_measurement_theta_max 22.18
_cell_measurement_theta_min 2.75
_cell_volume 2864.8(3)
_computing_cell_refinement APEXII,Bruker,2004
_computing_data_collection APEXII,Bruker,2004
_computing_data_reduction SAINT,Bruker,2004
_computing_molecular_graphics 'ORTEP-3 (Farrugia, 1997)'
_computing_publication_material 'SHELXL-97 (Sheldrick, 1997)'
_computing_structure_refinement 'SHELXL-2014/7 (Sheldrick, 2014)'
_computing_structure_solution 'SHELXL-2014/7 (Sheldrick, 2014)'
_diffrn_ambient_temperature 293(2)
_diffrn_measured_fraction_theta_full 0.998
_diffrn_measured_fraction_theta_max 0.998
_diffrn_measurement_device_type 'Bruker ApexII ccd area detector'
_diffrn_measurement_method 'phi and omega scans'
_diffrn_radiation_monochromator graphite
_diffrn_radiation_source 'fine-focus sealed tube'
_diffrn_radiation_type MoK\a
_diffrn_radiation_wavelength 0.71073
_diffrn_reflns_av_R_equivalents 0.0602
_diffrn_reflns_av_sigmaI/netI 0.0412
_diffrn_reflns_limit_h_max 10
_diffrn_reflns_limit_h_min -7
_diffrn_reflns_limit_k_max 11
_diffrn_reflns_limit_k_min -10
_diffrn_reflns_limit_l_max 22
_diffrn_reflns_limit_l_min -33
_diffrn_reflns_number 4106
_diffrn_reflns_theta_full 23.81
_diffrn_reflns_theta_max 23.81
_diffrn_reflns_theta_min 2.75
_exptl_absorpt_coefficient_mu 8.777
_exptl_absorpt_correction_T_max 0.6210
_exptl_absorpt_correction_T_min 0.5403
_exptl_absorpt_correction_type multi-scan
_exptl_absorpt_process_details SADABS(Bruker,2004)
_exptl_crystal_colour Colourless
_exptl_crystal_density_diffrn 3.046
_exptl_crystal_density_method 'not measured'
_exptl_crystal_description Rectangular
_exptl_crystal_F_000 2464
_exptl_crystal_size_max 0.08
_exptl_crystal_size_mid 0.06
_exptl_crystal_size_min 0.06
_refine_diff_density_max 3.601
_refine_diff_density_min -2.266
_refine_diff_density_rms 0.273
_refine_ls_extinction_method none
_refine_ls_goodness_of_fit_ref 1.098
_refine_ls_hydrogen_treatment none
_refine_ls_matrix_type full
_refine_ls_number_parameters 55
_refine_ls_number_reflns 620
_refine_ls_number_restraints 0
_refine_ls_restrained_S_all 1.098
_refine_ls_R_factor_all 0.0743
_refine_ls_R_factor_gt 0.0572
_refine_ls_shift/su_max 0.000
_refine_ls_shift/su_mean 0.000
_refine_ls_structure_factor_coef Fsqd
_refine_ls_weighting_details 'calc w=1/[\s^2^(Fo^2^)+(0.0723P)^2^+168.5164P] where P=(Fo^2^+2Fc^2^)/3'
_refine_ls_weighting_scheme calc
_refine_ls_wR_factor_gt 0.1391
_refine_ls_wR_factor_ref 0.1549
_reflns_number_gt 507
_reflns_number_total 620
_reflns_threshold_expression >2sigma(I)
_cod_data_source_file c7dt03012f2.cif
_cod_data_source_block Rb2[Mo2O5(O3PC4H8PO3)]
_cod_depositor_comments
;
The following automatic conversions were performed:

'_symmetry_cell_setting' value 'Tetragonal' changed to 'tetragonal'
according to
/home/data/users/saulius/crontab/automatic-downloads/rss-feeds/RSC/lib/dictionaries/cif_core.dic
dictionary named 'cif_core.dic' version 2.4.2 from 2011-04-26.

Automatic conversion script
Id: cif_fix_values 4973 2017-02-22 13:04:09Z antanas 
;
_cod_original_sg_symbol_H-M I4/mcm
_cod_database_code 7044744

loop_
_symmetry_equiv_pos_as_xyz
'x, y, z'
'-x, -y, z'
'-y, x, z'
'y, -x, z'
'-x, y, -z+1/2'
'x, -y, -z+1/2'
'y, x, -z+1/2'
'-y, -x, -z+1/2'
'x+1/2, y+1/2, z+1/2'
'-x+1/2, -y+1/2, z+1/2'
'-y+1/2, x+1/2, z+1/2'
'y+1/2, -x+1/2, z+1/2'
'-x+1/2, y+1/2, -z+1'
'x+1/2, -y+1/2, -z+1'
'y+1/2, x+1/2, -z+1'
'-y+1/2, -x+1/2, -z+1'
'-x, -y, -z'
'x, y, -z'
'y, -x, -z'
'-y, x, -z'
'x, -y, z-1/2'
'-x, y, z-1/2'
'-y, -x, z-1/2'
'y, x, z-1/2'
'-x+1/2, -y+1/2, -z+1/2'
'x+1/2, y+1/2, -z+1/2'
'y+1/2, -x+1/2, -z+1/2'
'-y+1/2, x+1/2, -z+1/2'
'x+1/2, -y+1/2, z'
'-x+1/2, y+1/2, z'
'-y+1/2, -x+1/2, z'
'y+1/2, x+1/2, z'

loop_
_atom_site_label
_atom_site_type_symbol
_atom_site_fract_x
_atom_site_fract_y
_atom_site_fract_z
_atom_site_U_iso_or_equiv
_atom_site_adp_type
_atom_site_occupancy
_atom_site_symmetry_multiplicity
_atom_site_calc_flag
_atom_site_refinement_flags
Rb1 Rb 0.1716(2) 0.3284(2) 0.0000 0.0408(9) Uani 1 4 d S
Rb2 Rb 0.5000 0.5000 0.11132(9) 0.0289(7) Uani 1 4 d S
Mo Mo 0.36733(10) 0.13267(10) 0.08725(5) 0.0183(5) Uani 1 2 d S
P P 0.3454(3) 0.8454(3) 0.14941(16) 0.0207(11) Uiso 1 2 d S
O3 O 0.4275(10) 0.2624(9) 0.0546(3) 0.032(2) Uani 1 1 d .
O1 O 0.3090(9) 0.9906(13) 0.1398(3) 0.039(3) Uani 1 1 d .
O2 O 0.5000 0.0000 0.0714(4) 0.007(3) Uani 1 4 d S
O4 O 0.2833(15) 0.2871(15) 0.1232(5) 0.017(3) Uani 0.50 1 d P
C1 C 0.3131(13) 0.8131(13) 0.2088(6) 0.019(4) Uiso 1 2 d S
C2 C 0.139(3) 0.160(3) 0.2240(8) 0.022(6) Uiso 0.50 1 d P

loop_
_atom_site_aniso_label
_atom_site_aniso_U_11
_atom_site_aniso_U_22
_atom_site_aniso_U_33
_atom_site_aniso_U_23
_atom_site_aniso_U_13
_atom_site_aniso_U_12
Rb1 0.0518(13) 0.0518(13) 0.0190(14) 0.000 0.000 0.0282(15)
Rb2 0.0242(9) 0.0242(9) 0.0383(15) 0.000 0.000 0.000
Mo 0.0252(7) 0.0252(7) 0.0045(8) 0.0007(4) -0.0007(4) 0.0171(6)
O3 0.050(6) 0.015(5) 0.030(5) 0.006(4) -0.015(4) 0.000(4)
O1 0.020(5) 0.075(8) 0.023(4) 0.022(5) 0.010(4) 0.016(5)
O2 0.009(5) 0.009(5) 0.004(6) 0.000 0.000 0.002(6)
O4 0.017(8) 0.011(8) 0.024(7) 0.004(6) 0.007(7) 0.003(6)

loop_
_atom_type_symbol
_atom_type_description
_atom_type_scat_dispersion_real
_atom_type_scat_dispersion_imag
_atom_type_scat_source
C C 0.0033 0.0016 'International Tables Vol C Tables 4.2.6.8 and 6.1.1.4'
H H 0.0000 0.0000 'International Tables Vol C Tables 4.2.6.8 and 6.1.1.4'
O O 0.0106 0.0060 'International Tables Vol C Tables 4.2.6.8 and 6.1.1.4'
P P 0.1023 0.0942 'International Tables Vol C Tables 4.2.6.8 and 6.1.1.4'
Rb Rb -0.9393 2.9676 'International Tables Vol C Tables 4.2.6.8 and 6.1.1.4'
Mo Mo -1.6832 0.6857 'International Tables Vol C Tables 4.2.6.8 and 6.1.1.4'

loop_
_geom_angle_atom_site_label_1
_geom_angle_atom_site_label_2
_geom_angle_atom_site_label_3
_geom_angle
_geom_angle_site_symmetry_1
_geom_angle_site_symmetry_3
O3 Rb1 O3 138.8(3) 14_454 4_565
O3 Rb1 O3 100.4(3) 14_454 19_565
O3 Rb1 O3 64.6(3) 4_565 19_565
O3 Rb1 O3 64.6(3) 14_454 29_455
O3 Rb1 O3 100.4(3) 4_565 29_455
O3 Rb1 O3 138.8(3) 19_565 29_455
O3 Rb1 O3 69.1(3) 14_454 16_554
O3 Rb1 O3 150.59(9) 4_565 16_554
O3 Rb1 O3 107.8(2) 19_565 16_554
O3 Rb1 O3 102.0(3) 29_455 16_554
O3 Rb1 O3 107.8(2) 14_454 18
O3 Rb1 O3 102.0(3) 4_565 18
O3 Rb1 O3 69.1(3) 19_565 18
O3 Rb1 O3 150.59(9) 29_455 18
O3 Rb1 O3 51.1(3) 16_554 18
O3 Rb1 O3 150.59(9) 14_454 .
O3 Rb1 O3 69.1(3) 4_565 .
O3 Rb1 O3 102.0(3) 19_565 .
O3 Rb1 O3 107.8(2) 29_455 .
O3 Rb1 O3 86.1(3) 16_554 .
O3 Rb1 O3 63.8(4) 18 .
O3 Rb1 O3 102.0(3) 14_454 31
O3 Rb1 O3 107.8(2) 4_565 31
O3 Rb1 O3 150.59(9) 19_565 31
O3 Rb1 O3 69.1(3) 29_455 31
O3 Rb1 O3 63.8(4) 16_554 31
O3 Rb1 O3 86.1(3) 18 31
O3 Rb1 O3 51.1(3) . 31
O3 Rb1 O2 51.84(17) 14_454 19_565
O3 Rb1 O2 95.3(2) 4_565 19_565
O3 Rb1 O2 51.84(17) 19_565 19_565
O3 Rb1 O2 95.3(2) 29_455 19_565
O3 Rb1 O2 101.3(2) 16_554 19_565
O3 Rb1 O2 101.3(2) 18 19_565
O3 Rb1 O2 153.86(17) . 19_565
O3 Rb1 O2 153.86(17) 31 19_565
O3 Rb1 O2 95.3(2) 14_454 3
O3 Rb1 O2 51.84(17) 4_565 3
O3 Rb1 O2 95.3(2) 19_565 3
O3 Rb1 O2 51.84(17) 29_455 3
O3 Rb1 O2 153.86(17) 16_554 3
O3 Rb1 O2 153.86(17) 18 3
O3 Rb1 O2 101.3(2) . 3
O3 Rb1 O2 101.3(2) 31 3
O2 Rb1 O2 83.2(3) 19_565 3
O3 Rb1 Mo 83.47(17) 14_454 18
O3 Rb1 Mo 128.55(16) 4_565 18
O3 Rb1 Mo 83.47(17) 19_565 18
O3 Rb1 Mo 128.55(16) 29_455 18
O3 Rb1 Mo 26.60(17) 16_554 18
O3 Rb1 Mo 26.60(17) 18 18
O3 Rb1 Mo 80.49(18) . 18
O3 Rb1 Mo 80.49(18) 31 18
O2 Rb1 Mo 94.83(17) 19_565 18
O2 Rb1 Mo 178.05(18) 3 18
O3 Rb1 Mo 128.55(16) 14_454 .
O3 Rb1 Mo 83.47(17) 4_565 .
O3 Rb1 Mo 128.55(16) 19_565 .
O3 Rb1 Mo 83.47(17) 29_455 .
O3 Rb1 Mo 80.49(18) 16_554 .
O3 Rb1 Mo 80.49(18) 18 .
O3 Rb1 Mo 26.60(17) . .
O3 Rb1 Mo 26.60(17) 31 .
O2 Rb1 Mo 178.05(18) 19_565 .
O2 Rb1 Mo 94.83(17) 3 .
Mo Rb1 Mo 87.13(7) 18 .
O3 Rb2 O3 71.20(17) . 4_565
O3 Rb2 O3 110.8(3) . 2_665
O3 Rb2 O3 71.20(17) 4_565 2_665
O3 Rb2 O3 71.20(17) . 3_655
O3 Rb2 O3 110.8(3) 4_565 3_655
O3 Rb2 O3 71.20(17) 2_665 3_655
O3 Rb2 O4 141.7(3) . 2_665
O3 Rb2 O4 117.2(3) 4_565 2_665
O3 Rb2 O4 49.3(3) 2_665 2_665
O3 Rb2 O4 71.1(3) 3_655 2_665
O3 Rb2 O4 49.3(3) . .
O3 Rb2 O4 71.1(3) 4_565 .
O3 Rb2 O4 141.7(3) 2_665 .
O3 Rb2 O4 117.2(3) 3_655 .
O4 Rb2 O4 166.5(5) 2_665 .
O3 Rb2 O4 71.1(3) . 3_655
O3 Rb2 O4 141.7(3) 4_565 3_655
O3 Rb2 O4 117.2(3) 2_665 3_655
O3 Rb2 O4 49.3(3) 3_655 3_655
O4 Rb2 O4 89.21(6) 2_665 3_655
O4 Rb2 O4 89.21(6) . 3_655
O3 Rb2 O4 117.2(3) . 4_565
O3 Rb2 O4 49.3(3) 4_565 4_565
O3 Rb2 O4 71.1(3) 2_665 4_565
O3 Rb2 O4 141.7(3) 3_655 4_565
O4 Rb2 O4 89.21(6) 2_665 4_565
O4 Rb2 O4 89.21(6) . 4_565
O4 Rb2 O4 166.5(5) 3_655 4_565
O3 Rb2 O1 114.0(3) . 29_565
O3 Rb2 O1 154.6(3) 4_565 29_565
O3 Rb2 O1 84.1(3) 2_665 29_565
O3 Rb2 O1 53.2(2) 3_655 29_565
O4 Rb2 O1 42.8(4) 2_665 29_565
O4 Rb2 O1 132.1(4) . 29_565
O4 Rb2 O1 47.1(4) 3_655 29_565
O4 Rb2 O1 128.2(4) 4_565 29_565
O3 Rb2 O1 154.6(3) . 32_455
O3 Rb2 O1 84.1(3) 4_565 32_455
O3 Rb2 O1 53.2(2) 2_665 32_455
O3 Rb2 O1 114.0(3) 3_655 32_455
O4 Rb2 O1 47.1(4) 2_665 32_455
O4 Rb2 O1 128.2(4) . 32_455
O4 Rb2 O1 132.1(4) 3_655 32_455
O4 Rb2 O1 42.8(4) 4_565 32_455
O1 Rb2 O1 85.87(8) 29_565 32_455
O3 Rb2 O1 84.1(3) . 30_545
O3 Rb2 O1 53.2(2) 4_565 30_545
O3 Rb2 O1 114.0(3) 2_665 30_545
O3 Rb2 O1 154.6(3) 3_655 30_545
O4 Rb2 O1 132.1(4) 2_665 30_545
O4 Rb2 O1 42.8(4) . 30_545
O4 Rb2 O1 128.2(4) 3_655 30_545
O4 Rb2 O1 47.1(4) 4_565 30_545
O1 Rb2 O1 148.9(3) 29_565 30_545
O1 Rb2 O1 85.87(8) 32_455 30_545
O3 Rb2 O1 53.2(2) . 31_655
O3 Rb2 O1 114.0(3) 4_565 31_655
O3 Rb2 O1 154.6(3) 2_665 31_655
O3 Rb2 O1 84.1(3) 3_655 31_655
O4 Rb2 O1 128.2(4) 2_665 31_655
O4 Rb2 O1 47.1(4) . 31_655
O4 Rb2 O1 42.8(4) 3_655 31_655
O4 Rb2 O1 132.1(4) 4_565 31_655
O1 Rb2 O1 85.87(8) 29_565 31_655
O1 Rb2 O1 148.9(3) 32_455 31_655
O1 Rb2 O1 85.87(8) 30_545 31_655
O3 Mo O3 101.3(6) 31 .
O3 Mo O2 97.7(4) 31 .
O3 Mo O2 97.7(4) . .
O3 Mo O4 104.7(5) 31 .
O3 Mo O4 83.2(5) . .
O2 Mo O4 157.0(5) . .
O3 Mo O4 83.2(5) 31 31
O3 Mo O4 104.7(5) . 31
O2 Mo O4 157.0(5) . 31
O4 Mo O4 27.9(8) . 31
O3 Mo O1 89.3(4) 31 1_545
O3 Mo O1 168.5(4) . 1_545
O2 Mo O1 85.3(4) . 1_545
O4 Mo O1 89.8(5) . 1_545
O4 Mo O1 71.7(5) 31 1_545
O3 Mo O1 168.5(4) 31 31_655
O3 Mo O1 89.3(4) . 31_655
O2 Mo O1 85.3(4) . 31_655
O4 Mo O1 71.7(5) . 31_655
O4 Mo O1 89.8(5) 31 31_655
O1 Mo O1 79.8(5) 1_545 31_655
O3 Mo Rb1 53.4(3) 31 .
O3 Mo Rb1 53.4(3) . .
O2 Mo Rb1 122.1(4) . .
O4 Mo Rb1 76.7(4) . .
O4 Mo Rb1 76.7(4) 31 .
O1 Mo Rb1 133.6(2) 1_545 .
O1 Mo Rb1 133.6(2) 31_655 .
O3 Mo Rb2 132.4(3) 31 .
O3 Mo Rb2 45.4(3) . .
O2 Mo Rb2 116.74(4) . .
O4 Mo Rb2 49.3(4) . .
O4 Mo Rb2 77.1(4) 31 .
O1 Mo Rb2 123.5(3) 1_545 .
O1 Mo Rb2 53.8(2) 31_655 .
Rb1 Mo Rb2 79.83(4) . .
O3 Mo Rb2 45.4(3) 31 29_455
O3 Mo Rb2 132.4(3) . 29_455
O2 Mo Rb2 116.74(4) . 29_455
O4 Mo Rb2 77.1(4) . 29_455
O4 Mo Rb2 49.3(4) 31 29_455
O1 Mo Rb2 53.8(2) 1_545 29_455
O1 Mo Rb2 123.5(3) 31_655 29_455
Rb1 Mo Rb2 79.83(4) . 29_455
Rb2 Mo Rb2 125.74(5) . 29_455
O3 Mo Rb1 45.4(3) 31 19
O3 Mo Rb1 103.0(3) . 19
O2 Mo Rb1 52.4(2) . 19
O4 Mo Rb1 149.9(4) . 19
O4 Mo Rb1 125.2(4) 31 19
O1 Mo Rb1 87.6(3) 1_545 19
O1 Mo Rb1 136.8(3) 31_655 19
Rb1 Mo Rb1 83.53(3) . 19
Rb2 Mo Rb1 147.91(6) . 19
Rb2 Mo Rb1 77.22(4) 29_455 19
O3 Mo Rb1 103.0(3) 31 3_655
O3 Mo Rb1 45.4(3) . 3_655
O2 Mo Rb1 52.4(2) . 3_655
O4 Mo Rb1 125.2(4) . 3_655
O4 Mo Rb1 149.9(4) 31 3_655
O1 Mo Rb1 136.8(3) 1_545 3_655
O1 Mo Rb1 87.6(3) 31_655 3_655
Rb1 Mo Rb1 83.53(3) . 3_655
Rb2 Mo Rb1 77.22(4) . 3_655
Rb2 Mo Rb1 147.91(6) 29_455 3_655
Rb1 Mo Rb1 73.77(7) 19 3_655
O1 P O1 114.8(7) 32_455 .
O1 P O4 93.5(7) 32_455 4_565
O1 P O4 125.4(7) . 4_565
O1 P O4 125.4(7) 32_455 30
O1 P O4 93.5(7) . 30
O4 P O4 35.8(10) 4_565 30
O1 P C1 107.9(4) 32_455 .
O1 P C1 107.9(4) . .
O4 P C1 105.8(8) 4_565 .
O4 P C1 105.8(8) 30 .
O1 P Rb2 150.5(4) 32_455 29_465
O1 P Rb2 50.5(4) . 29_465
O4 P Rb2 81.6(5) 4_565 29_465
O4 P Rb2 45.9(5) 30 29_465
C1 P Rb2 101.4(2) . 29_465
O1 P Rb2 50.5(4) 32_455 .
O1 P Rb2 150.5(4) . .
O4 P Rb2 45.9(5) 4_565 .
O4 P Rb2 81.6(5) 30 .
C1 P Rb2 101.4(2) . .
Rb2 P Rb2 126.75(13) 29_465 .
Mo O3 Rb2 110.4(4) . .
Mo O3 Rb1 111.0(4) . 3_655
Rb2 O3 Rb1 110.2(3) . 3_655
Mo O3 Rb1 100.0(4) . .
Rb2 O3 Rb1 109.3(3) . .
Rb1 O3 Rb1 115.5(3) 3_655 .
P O1 Mo 133.3(5) . 1_565
P O1 Rb2 108.0(5) . 29_465
Mo O1 Rb2 92.5(3) 1_565 29_465
Mo O2 Mo 151.4(7) . 2_655
Mo O2 Rb1 99.4(2) . 19
Mo O2 Rb1 99.4(2) 2_655 19
Mo O2 Rb1 99.4(2) . 3_655
Mo O2 Rb1 99.4(2) 2_655 3_655
Rb1 O2 Rb1 96.8(3) 19 3_655
O4 O4 P 72.1(5) 31 3_655
O4 O4 Mo 76.1(4) 31 .
P O4 Mo 148.1(9) 3_655 .
O4 O4 Rb2 173.2(3) 31 .
P O4 Rb2 111.7(7) 3_655 .
Mo O4 Rb2 99.8(5) . .
C2 C1 C2 117(2) 4_565 30
C2 C1 P 112.1(10) 4_565 .
C2 C1 P 112.1(10) 30 .
C2 C2 C1 110.7(13) 7 3_655

loop_
_geom_bond_atom_site_label_1
_geom_bond_atom_site_label_2
_geom_bond_distance
_geom_bond_site_symmetry_2
Rb1 O3 3.028(10) 14_454
Rb1 O3 3.028(10) 4_565
Rb1 O3 3.028(10) 19_565
Rb1 O3 3.028(10) 29_455
Rb1 O3 3.061(9) 16_554
Rb1 O3 3.061(9) 18
Rb1 O3 3.061(9) .
Rb1 O3 3.061(9) 31
Rb1 O2 3.189(9) 19_565
Rb1 O2 3.189(9) 3
Rb1 Mo 3.755(2) 18
Rb1 Mo 3.755(2) .
Rb2 O3 2.965(9) .
Rb2 O3 2.965(9) 4_565
Rb2 O3 2.965(9) 2_665
Rb2 O3 2.965(9) 3_655
Rb2 O4 3.006(14) 2_665
Rb2 O4 3.006(14) .
Rb2 O4 3.006(14) 3_655
Rb2 O4 3.006(14) 4_565
Rb2 O1 3.154(9) 29_565
Rb2 O1 3.154(9) 32_455
Rb2 O1 3.154(9) 30_545
Rb2 O1 3.154(9) 31_655
Mo O3 1.707(9) 31
Mo O3 1.707(9) .
Mo O2 1.903(3) .
Mo O4 2.031(15) .
Mo O4 2.031(15) 31
Mo O1 2.170(9) 1_545
Mo O1 2.170(9) 31_655
Mo Rb2 3.9042(8) 29_455
Mo Rb1 3.973(2) 19
Mo Rb1 3.973(2) 3_655
P O1 1.499(12) 32_455
P O1 1.499(12) .
P O4 1.591(15) 4_565
P O4 1.591(15) 30
P C1 1.819(17) .
P Rb2 3.887(2) 29_465
O3 Rb1 3.028(10) 3_655
O1 Mo 2.170(9) 1_565
O1 Rb2 3.154(9) 29_465
O2 Mo 1.903(3) 2_655
O2 Rb1 3.189(9) 19
O2 Rb1 3.189(9) 3_655
O4 O4 0.98(3) 31
O4 P 1.591(15) 3_655
C1 C2 1.64(3) 4_565
C1 C2 1.64(3) 30
C2 C2 1.57(5) 7
C2 C1 1.64(3) 3_655
